data_2006860
loop_
_publ_author_name
'Ko\<z\'i\<sek, Jozef'
'  Jarom\'ir Marek '
'  Zuzana Baloghov\'a '
'  Du\<san Valigura '

_publ_section_title
;
 Dichloro[2,3,5,6-tetra(2-pyridyl)pyrazine]copper(II),
 [CuCl~2~(C~24~H~16~N~6~)]
;
_journal_issue 12
_journal_name_full 'Acta Crystallographica Section C'
_journal_page_first 1813
_journal_page_last 1815
_journal_paper_doi 10.1107/S0108270197011396
_journal_volume 53
_journal_year 1997
_chemical_formula_iupac '[Cu Cl2 (C24 H16 N6)]'
_chemical_formula_moiety 'C24 H16 Cl2 Cu N6'
_chemical_formula_sum 'C24 H16 Cl2 Cu N6'
_chemical_formula_weight 522.87
_chemical_name_systematic
;
Dichloro-tetrakis{(2-pyridyl)pyrazine}copper(II) complex,
C~24~H~16~N~6~Cl~2~Cu
;
_space_group_IT_number 14
_symmetry_cell_setting monoclinic
_symmetry_space_group_name_Hall '-P 2yn'
_symmetry_space_group_name_H-M 'P 1 21/n 1'
_audit_creation_method SHELXL
_cell_angle_alpha 90.00
_cell_angle_beta 105.021(8)
_cell_angle_gamma 90.00
_cell_formula_units_Z 4
_cell_length_a 14.5643(11)
_cell_length_b 7.1338(11)
_cell_length_c 21.231(2)
_cell_measurement_reflns_used 46
_cell_measurement_temperature 291(2)
_cell_measurement_theta_max 11.5
_cell_measurement_theta_min 6.6
_cell_volume 2130.5(4)
_computing_molecular_graphics 'ORTEPII (Johnson, 1971)'
_computing_structure_refinement 'SHELXL93 (Sheldrick, 1993)'
_computing_structure_solution 'SHELXS86 (Sheldrick, 1990)'
_diffrn_ambient_temperature 291(2)
_diffrn_measurement_device 'Kuma KM-4'
_diffrn_measurement_method \q/2\q
_diffrn_radiation_monochromator graphite
_diffrn_radiation_source 'fine-focus sealed tube'
_diffrn_radiation_type MoK\a
_diffrn_radiation_wavelength 0.71073
_diffrn_reflns_av_R_equivalents 0.020
_diffrn_reflns_av_sigmaI/netI 0.0267
_diffrn_reflns_limit_h_max 17
_diffrn_reflns_limit_h_min 0
_diffrn_reflns_limit_k_max 8
_diffrn_reflns_limit_k_min 0
_diffrn_reflns_limit_l_max 24
_diffrn_reflns_limit_l_min -25
_diffrn_reflns_number 3720
_diffrn_reflns_theta_max 25.1
_diffrn_reflns_theta_min 1.53
_diffrn_standards_decay_% 0
_diffrn_standards_interval_count 100
_diffrn_standards_number 2
_exptl_absorpt_coefficient_mu 1.303
_exptl_absorpt_correction_T_max 0.594
_exptl_absorpt_correction_T_min 0.501
_exptl_absorpt_correction_type '\y scan (North, Phillips & Mathews, 1968)'
_exptl_crystal_colour deep-green
_exptl_crystal_density_diffrn 1.630
_exptl_crystal_density_meas ?
_exptl_crystal_density_method none
_exptl_crystal_description block
_exptl_crystal_F_000 1060
_exptl_crystal_size_max 0.80
_exptl_crystal_size_mid 0.60
_exptl_crystal_size_min 0.40
_refine_diff_density_max 0.41
_refine_diff_density_min -0.58
_refine_ls_extinction_coef 0.0041(5)
_refine_ls_extinction_method 'SHELXL93 (Sheldrick, 1993)'
_refine_ls_goodness_of_fit_all 1.084
_refine_ls_goodness_of_fit_obs 1.132
_refine_ls_hydrogen_treatment 'H atoms riding'
_refine_ls_matrix_type full
_refine_ls_number_parameters 299
_refine_ls_number_reflns 3569
_refine_ls_number_restraints 0
_refine_ls_restrained_S_all 1.084
_refine_ls_restrained_S_obs 1.132
_refine_ls_R_factor_all 0.041
_refine_ls_R_factor_obs .033
_refine_ls_shift/esd_max 0.002
_refine_ls_shift/esd_mean 0.000
_refine_ls_structure_factor_coef Fsqd
_refine_ls_weighting_details 'w = 1/[s^2^(Fo^2^)+(0.049P)^2^+1.3329P] where P = (Fo^2^+2Fc^2^)/3'
_refine_ls_weighting_scheme calc
_refine_ls_wR_factor_all 0.093
_refine_ls_wR_factor_obs .090
_reflns_number_observed 3088
_reflns_number_total 3569
_reflns_observed_criterion >2sigma(I)
_cod_data_source_file mu1342.cif
_cod_data_source_block dusn
_cod_depositor_comments
;
The following automatic conversions were performed:

'_exptl_crystal_density_meas' value 'none' was changed to '?' - the
value is perceived as not measured.

Automatic conversion script
Id: cif_fix_values 3008 2015-01-20 13:52:24Z robertas 

The following automatic conversions were performed:

'_refine_ls_weighting_scheme' value 'calc w =
1/[s^2^(Fo^2^)+(0.049P)^2^+1.3329P] where P = (Fo^2^+2Fc^2^)/3' was
changed to 'calc'. New tag '_refine_ls_weighting_details' was
created. The value of the new tag was set to 'w =
1/[s^2^(Fo^2^)+(0.049P)^2^+1.3329P] where P = (Fo^2^+2Fc^2^)/3'.

Automatic conversion script
Id: cif_fix_values 3143 2015-03-26 13:38:13Z robertas 
;
_cod_original_sg_symbol_H-M 'P 21/n'
_cod_database_code 2006860

loop_
_symmetry_equiv_pos_as_xyz
'x, y, z'
'-x+1/2, y+1/2, -z+1/2'
'-x, -y, -z'
'x-1/2, -y-1/2, z-1/2'

loop_
_atom_site_aniso_label
_atom_site_aniso_U_11
_atom_site_aniso_U_22
_atom_site_aniso_U_33
_atom_site_aniso_U_12
_atom_site_aniso_U_13
_atom_site_aniso_U_23
Cu1 .0272(2) .0320(2) .0217(2) .00125(13) .00268(13) .00001(12)
Cl1 .0495(4) .0581(5) .0252(3) -.0015(4) .0063(3) -.0056(3)
Cl2 .0358(4) .0322(4) .0387(4) .0044(3) .0035(3) -.0028(3)
N1 .0245(10) .0279(11) .0243(10) .0026(9) .0045(8) .0023(9)
N2 .0281(11) .0286(11) .0263(11) .0019(9) .0047(9) .0013(9)
N3 .0266(10) .0257(11) .0271(11) .0035(9) .0057(8) .0001(9)
N4 .0271(11) .0292(11) .0300(11) .0034(9) .0022(9) -.0014(9)
N5 .0321(12) .0422(13) .0322(12) .0049(10) .0099(10) .0007(10)
N6 .0307(12) .0429(13) .0292(11) .0056(10) .0071(9) .0048(10)
C1 .0234(12) .0254(12) .0272(13) .0030(10) .0031(10) -.0001(10)
C2 .0257(13) .0288(13) .0234(12) -.0009(10) .0034(10) -.0027(10)
C3 .0273(12) .0252(12) .0281(13) .0011(10) .0066(10) .0031(10)
C4 .0224(12) .0243(12) .0288(13) .0016(10) .0037(10) .0021(10)
C5 .0263(12) .0255(12) .0264(12) .0044(10) .0052(10) .0017(10)
C6 .0282(12) .0317(14) .0322(13) -.0014(11) .0047(11) .0034(11)
C7 .0300(13) .0291(14) .044(2) -.0009(11) .0095(11) .0037(12)
C8 .0411(15) .0311(14) .041(2) .0042(12) .0193(12) .0077(12)
C9 .0386(14) .0327(14) .0263(12) .0078(12) .0119(11) .0028(11)
C10 .0236(12) .0246(12) .0324(13) .0022(10) .0041(10) -.0013(10)
C11 .0282(12) .0316(14) .0428(15) .0007(11) .0092(11) -.0011(12)
C12 .0312(14) .0296(14) .056(2) -.0046(11) .0105(13) -.0046(13)
C13 .0297(13) .0333(15) .053(2) -.0003(12) -.0008(12) -.0126(13)
C14 .0314(14) .0354(15) .0354(14) .0009(12) -.0015(11) -.0081(12)
C15 .0319(14) .0239(12) .0285(13) .0001(10) .0085(11) -.0008(10)
C16 .0341(14) .0292(13) .0303(13) -.0008(11) .0060(11) .0002(11)
C17 .053(2) .0351(15) .0316(14) .0002(14) .0178(13) .0025(12)
C18 .046(2) .040(2) .044(2) .0022(13) .0256(14) .0000(13)
C19 .0353(15) .040(2) .043(2) .0062(12) .0115(13) -.0011(13)
C20 .0241(12) .0304(13) .0263(12) .0004(10) .0030(10) .0040(11)
C21 .038(2) .050(2) .0318(15) .0023(13) .0033(12) -.0073(13)
C22 .046(2) .064(2) .032(2) -.005(2) -.0082(13) .000(2)
C23 .0295(15) .068(2) .044(2) .0060(15) -.0032(13) .017(2)
C24 .0331(15) .053(2) .045(2) .0116(14) .0139(13) .0126(15)

loop_
_atom_site_label
_atom_site_fract_x
_atom_site_fract_y
_atom_site_fract_z
_atom_site_U_iso_or_equiv
_atom_site_thermal_displace_type
_atom_site_calc_flag
_atom_site_refinement_flags
_atom_site_occupancy
_atom_site_disorder_group
_atom_site_type_symbol
Cu1 .76715(2) .08343(4) .492600(10) .02765(13) Uani d . 1 . Cu
Cl1 .73377(6) .03154(12) .38627(3) .0449(2) Uani d . 1 . Cl
Cl2 .72309(5) .41195(9) .50579(3) .0367(2) Uani d . 1 . Cl
N1 .81164(14) .0425(3) .58768(10) .0259(4) Uani d . 1 . N
N2 .86078(15) .0416(3) .71832(10) .0281(5) Uani d . 1 . N
N3 .90828(14) .1564(3) .51046(10) .0267(4) Uani d . 1 . N
N4 .65661(15) -.0629(3) .50997(10) .0297(5) Uani d . 1 . N
N5 .6122(2) .0874(3) .69538(11) .0352(5) Uani d . 1 . N
N6 1.0790(2) -.0824(3) .69772(11) .0344(5) Uani d . 1 . N
C1 .9013(2) .0870(3) .61832(12) .0260(5) Uani d . 1 . C
C2 .9283(2) .0583(4) .68636(12) .0265(5) Uani d . 1 . C
C3 .7694(2) .0193(3) .68638(12) .0270(5) Uani d . 1 . C
C4 .7463(2) -.0084(3) .61813(12) .0257(5) Uani d . 1 . C
C5 .9559(2) .1629(3) .57443(12) .0264(5) Uani d . 1 . C
C6 1.0461(2) .2390(4) .59431(13) .0313(6) Uani d . 1 . C
H6 1.0772(2) .2464(4) .63842(13) .038 Uiso calc R 1 . H
C7 1.0897(2) .3041(4) .54780(13) .0344(6) Uani d . 1 . C
H7 1.1506(2) .3546(4) .56020(13) .041 Uiso calc R 1 . H
C8 1.0416(2) .2930(4) .48312(14) .0361(6) Uani d . 1 . C
H8 1.0697(2) .3350(4) .45109(14) .043 Uiso calc R 1 . H
C9 .9508(2) .2188(4) .46609(12) .0319(6) Uani d . 1 . C
H9 .9184(2) .2122(4) .42221(12) .038 Uiso calc R 1 . H
C10 .6612(2) -.0925(3) .57359(12) .0275(5) Uani d . 1 . C
C11 .5959(2) -.2030(4) .59273(14) .0342(6) Uani d . 1 . C
H11 .6022(2) -.2269(4) .63670(14) .041 Uiso calc R 1 . H
C12 .5207(2) -.2783(4) .54560(15) .0390(6) Uani d . 1 . C
H12 .4752(2) -.3518(4) .55757(15) .047 Uiso calc R 1 . H
C13 .5141(2) -.2428(4) .4810(2) .0409(7) Uani d . 1 . C
H13 .4633(2) -.2891(4) .4487(2) .049 Uiso calc R 1 . H
C14 .5841(2) -.1375(4) .46492(14) .0359(6) Uani d . 1 . C
H14 .5808(2) -.1175(4) .42110(14) .043 Uiso calc R 1 . H
C15 .6998(2) .0329(3) .72638(12) .0280(5) Uani d . 1 . C
C16 .7281(2) -.0032(4) .79276(13) .0316(6) Uani d . 1 . C
H16 .7901(2) -.0400(4) .81266(13) .038 Uiso calc R 1 . H
C17 .6618(2) .0168(4) .82872(14) .0388(6) Uani d . 1 . C
H17 .6787(2) -.0044(4) .87347(14) .047 Uiso calc R 1 . H
C18 .5708(2) .0686(4) .79720(15) .0407(7) Uani d . 1 . C
H18 .5245(2) .0803(4) .81995(15) .049 Uiso calc R 1 . H
C19 .5494(2) .1029(4) .73086(15) .0392(7) Uani d . 1 . C
H19 .4877(2) .1388(4) .70986(15) .047 Uiso calc R 1 . H
C20 1.0268(2) .0253(4) .72637(12) .0276(5) Uani d . 1 . C
C21 1.0572(2) .0861(4) .78976(14) .0411(7) Uani d . 1 . C
H21 1.0195(2) .1658(4) .80710(14) .049 Uiso calc R 1 . H
C22 1.1445(2) .0271(5) .8273(2) .0508(8) Uani d . 1 . C
H22 1.1668(2) .0649(5) .8705(2) .061 Uiso calc R 1 . H
C23 1.1970(2) -.0884(5) .7992(2) .0495(8) Uani d . 1 . C
H23 1.2554(2) -.1335(5) .8235(2) .059 Uiso calc R 1 . H
C24 1.1631(2) -.1378(5) .73471(15) .0432(7) Uani d . 1 . C
H24 1.2008(2) -.2136(5) .71600(15) .052 Uiso calc R 1 . H

loop_
_atom_type_symbol
_atom_type_description
_atom_type_scat_dispersion_real
_atom_type_scat_dispersion_imag
_atom_type_scat_source
C C 0.0033 0.0016 'International Tables Vol C Tables 4.2.6.8 and 6.1.1.4'
H H 0.0000 0.0000 'International Tables Vol C Tables 4.2.6.8 and 6.1.1.4'
N N 0.0061 0.0033 'International Tables Vol C Tables 4.2.6.8 and 6.1.1.4'
Cl Cl 0.1484 0.1585 'International Tables Vol C Tables 4.2.6.8 and 6.1.1.4'
Cu Cu 0.3201 1.2651 'International Tables Vol C Tables 4.2.6.8 and 6.1.1.4'

loop_
_geom_angle_atom_site_label_1
_geom_angle_atom_site_label_2
_geom_angle_atom_site_label_3
_geom_angle
_geom_angle_publ_flag
N1 Cu1 N4 78.70(8) no
N1 Cu1 N3 78.56(8) no
N4 Cu1 N3 153.81(8) no
N1 Cu1 Cl1 160.84(7) no
N4 Cu1 Cl1 97.14(6) no
N3 Cu1 Cl1 100.08(6) no
N1 Cu1 Cl2 92.89(6) no
N4 Cu1 Cl2 103.07(6) no
N3 Cu1 Cl2 90.89(6) no
Cl1 Cu1 Cl2 106.26(3) no
C4 N1 C1 124.0(2) ?
C4 N1 Cu1 116.7(2) ?
C1 N1 Cu1 118.8(2) ?
C2 N2 C3 121.3(2) ?
C9 N3 C5 119.1(2) ?
C9 N3 Cu1 125.4(2) ?
C5 N3 Cu1 114.8(2) ?
C14 N4 C10 118.6(2) ?
C14 N4 Cu1 126.2(2) ?
C10 N4 Cu1 115.2(2) ?
C19 N5 C15 117.1(2) ?
C24 N6 C20 116.6(2) ?
N1 C1 C2 116.2(2) ?
N1 C1 C5 113.4(2) ?
C2 C1 C5 130.4(2) ?
N2 C2 C1 119.1(2) ?
N2 C2 C20 115.1(2) ?
C1 C2 C20 125.5(2) ?
N2 C3 C4 118.5(2) ?
N2 C3 C15 116.1(2) ?
C4 C3 C15 125.3(2) ?
N1 C4 C3 116.6(2) ?
N1 C4 C10 112.7(2) ?
C3 C4 C10 130.6(2) ?
N3 C5 C6 121.2(2) ?
N3 C5 C1 113.6(2) ?
C6 C5 C1 125.2(2) ?
C5 C6 C7 119.3(2) ?
C5 C6 H6 120.37(15) ?
C7 C6 H6 120.4(2) ?
C8 C7 C6 119.0(2) ?
C8 C7 H7 120.5(2) ?
C6 C7 H7 120.5(2) ?
C7 C8 C9 119.3(2) ?
C7 C8 H8 120.4(2) ?
C9 C8 H8 120.3(2) ?
N3 C9 C8 122.1(2) ?
N3 C9 H9 118.94(14) ?
C8 C9 H9 118.9(2) ?
N4 C10 C11 121.7(2) ?
N4 C10 C4 113.1(2) ?
C11 C10 C4 125.0(2) ?
C10 C11 C12 119.1(3) ?
C10 C11 H11 120.4(2) ?
C12 C11 H11 120.4(2) ?
C13 C12 C11 119.1(3) ?
C13 C12 H12 120.4(2) ?
C11 C12 H12 120.4(2) ?
C12 C13 C14 118.9(3) ?
C12 C13 H13 120.5(2) ?
C14 C13 H13 120.5(2) ?
N4 C14 C13 122.5(3) ?
N4 C14 H14 118.8(2) ?
C13 C14 H14 118.8(2) ?
N5 C15 C16 123.4(2) ?
N5 C15 C3 116.4(2) ?
C16 C15 C3 120.2(2) ?
C17 C16 C15 118.4(3) ?
C17 C16 H16 120.8(2) ?
C15 C16 H16 120.8(2) ?
C18 C17 C16 118.8(3) ?
C18 C17 H17 120.6(2) ?
C16 C17 H17 120.6(2) ?
C17 C18 C19 118.6(3) ?
C17 C18 H18 120.7(2) ?
C19 C18 H18 120.7(2) ?
N5 C19 C18 123.7(3) ?
N5 C19 H19 118.2(2) ?
C18 C19 H19 118.2(2) ?
N6 C20 C21 123.5(2) ?
N6 C20 C2 114.3(2) ?
C21 C20 C2 121.9(2) ?
C20 C21 C22 118.9(3) ?
C20 C21 H21 120.5(2) ?
C22 C21 H21 120.5(2) ?
C23 C22 C21 118.0(3) ?
C23 C22 H22 121.0(2) ?
C21 C22 H22 121.0(2) ?
C22 C23 C24 119.5(3) ?
C22 C23 H23 120.2(2) ?
C24 C23 H23 120.2(2) ?
N6 C24 C23 123.3(3) ?
N6 C24 H24 118.3(2) ?
C23 C24 H24 118.3(2) ?

loop_
_geom_bond_atom_site_label_1
_geom_bond_atom_site_label_2
_geom_bond_site_symmetry_2
_geom_bond_distance
_geom_bond_publ_flag
Cu1 N1 . 1.975(2) no
Cu1 N4 . 2.031(2) no
Cu1 N3 . 2.058(2) no
Cu1 Cl1 . 2.2140(10) no
Cu1 Cl2 . 2.4650(10) no
N1 C4 . 1.333(3) no
N1 C1 . 1.337(3) no
N2 C2 . 1.336(3) ?
N2 C3 . 1.337(3) ?
N3 C9 . 1.331(3) no
N3 C5 . 1.356(3) no
N4 C14 . 1.337(3) no
N4 C10 . 1.351(3) no
N5 C19 . 1.332(4) ?
N5 C15 . 1.333(3) ?
N6 C24 . 1.332(4) ?
N6 C20 . 1.333(3) ?
C1 C2 . 1.410(3) ?
C1 C5 . 1.475(3) ?
C2 C20 . 1.485(3) ?
C3 C4 . 1.414(3) ?
C3 C15 . 1.484(3) ?
C4 C10 . 1.477(3) ?
C5 C6 . 1.383(3) ?
C6 C7 . 1.385(4) ?
C6 H6 . .93 ?
C7 C8 . 1.373(4) ?
C7 H7 . .93 ?
C8 C9 . 1.383(4) ?
C8 H8 . .93 ?
C9 H9 . .93 ?
C10 C11 . 1.375(4) ?
C11 C12 . 1.387(4) ?
C11 H11 . .93 ?
C12 C13 . 1.373(4) ?
C12 H12 . .93 ?
C13 C14 . 1.379(4) ?
C13 H13 . .93 ?
C14 H14 . .93 ?
C15 C16 . 1.386(4) ?
C16 C17 . 1.385(4) ?
C16 H16 . .93 ?
C17 C18 . 1.372(4) ?
C17 H17 . .93 ?
C18 C19 . 1.383(4) ?
C18 H18 . .93 ?
C19 H19 . .93 ?
C20 C21 . 1.373(4) ?
C21 C22 . 1.380(4) ?
C21 H21 . .93 ?
C22 C23 . 1.363(5) ?
C22 H22 . .93 ?
C23 C24 . 1.376(4) ?
C23 H23 . .93 ?
C24 H24 . .93 ?
